data_7128886
loop_
_publ_author_name
'Nukazawa, Takumi'
'Iwamoto, Takeaki'

_publ_section_title
;
 \p-Conjugated species with an unsupported Si-Si \p-bond obtained from
 direct \p-extension.
;
_journal_issue 76
_journal_name_full 'Chemical communications (Cambridge, England)'
_journal_page_first 9692
_journal_page_last 9695
_journal_paper_doi 10.1039/d1cc04332c
_journal_volume 57
_journal_year 2021
_chemical_formula_moiety 'C48 H90 Si12'
_chemical_formula_sum 'C48 H90 Si12'
_chemical_formula_weight 1004.27
_chemical_melting_point 336
_chemical_properties_physical Air-sensitive,Moisture-sensitive,Oxygen-sensitive
_space_group_crystal_system monoclinic
_space_group_IT_number 14
_space_group_name_Hall '-P 2ybc'
_space_group_name_H-M_alt 'P 1 21/c 1'
_atom_sites_solution_hydrogens geom
_audit_creation_method SHELXL-2018/3
_audit_update_record
;
2021-07-12 deposited with the CCDC.	2021-08-26 downloaded from the CCDC.
;
_cell_angle_alpha 90
_cell_angle_beta 90.4870(10)
_cell_angle_gamma 90
_cell_formula_units_Z 2
_cell_length_a 10.9137(5)
_cell_length_b 23.4184(12)
_cell_length_c 11.4842(6)
_cell_measurement_reflns_used 9872
_cell_measurement_temperature 100(2)
_cell_measurement_theta_max 25.45
_cell_measurement_theta_min 2.48
_cell_volume 2935.0(3)
_computing_cell_refinement 'Bruker SAINT'
_computing_data_collection 'Bruker APEX2'
_computing_data_reduction 'Bruker SAINT'
_computing_molecular_graphics 'Bruker SHELXTL'
_computing_publication_material 'Bruker SHELXTL'
_computing_structure_refinement 'SHELXL-2018/3 (Sheldrick 2018)'
_computing_structure_solution 'SHELXS-97 (Sheldrick 2008)'
_diffrn_ambient_temperature 100(2)
_diffrn_detector_area_resol_mean 8.333
_diffrn_measured_fraction_theta_full 1.000
_diffrn_measured_fraction_theta_max 0.998
_diffrn_measurement_device_type 'Bruker APEXII CCD area detector'
_diffrn_measurement_method 'phi and omega scans'
_diffrn_radiation_monochromator 'Bruker Helios multilayer confocal mirror'
_diffrn_radiation_source 'Bruker TXS fine-focus rotating anode'
_diffrn_radiation_type MoK\a
_diffrn_radiation_wavelength 0.71073
_diffrn_reflns_av_R_equivalents 0.0439
_diffrn_reflns_av_unetI/netI 0.0266
_diffrn_reflns_Laue_measured_fraction_full 1.000
_diffrn_reflns_Laue_measured_fraction_max 0.998
_diffrn_reflns_limit_h_max 13
_diffrn_reflns_limit_h_min -13
_diffrn_reflns_limit_k_max 28
_diffrn_reflns_limit_k_min -28
_diffrn_reflns_limit_l_max 13
_diffrn_reflns_limit_l_min -13
_diffrn_reflns_number 35907
_diffrn_reflns_point_group_measured_fraction_full 1.000
_diffrn_reflns_point_group_measured_fraction_max 0.998
_diffrn_reflns_theta_full 25.242
_diffrn_reflns_theta_max 25.462
_diffrn_reflns_theta_min 1.739
_exptl_absorpt_coefficient_mu 0.295
_exptl_absorpt_correction_T_max 0.7452
_exptl_absorpt_correction_T_min 0.6526
_exptl_absorpt_correction_type empirical
_exptl_absorpt_process_details 'SADABS Sheldrick 1996'
_exptl_crystal_colour blue
_exptl_crystal_density_diffrn 1.136
_exptl_crystal_description block
_exptl_crystal_F_000 1092
_exptl_crystal_recrystallization_method 'Re-crystallisation from solvent: toluene'
_exptl_crystal_size_max 0.100
_exptl_crystal_size_mid 0.050
_exptl_crystal_size_min 0.050
_refine_diff_density_max 0.532
_refine_diff_density_min -0.281
_refine_diff_density_rms 0.064
_refine_ls_extinction_method none
_refine_ls_goodness_of_fit_ref 1.076
_refine_ls_hydrogen_treatment constr
_refine_ls_matrix_type full
_refine_ls_number_parameters 283
_refine_ls_number_reflns 5427
_refine_ls_number_restraints 0
_refine_ls_restrained_S_all 1.076
_refine_ls_R_factor_all 0.0479
_refine_ls_R_factor_gt 0.0400
_refine_ls_shift/su_max 0.001
_refine_ls_shift/su_mean 0.000
_refine_ls_structure_factor_coef Fsqd
_refine_ls_weighting_details 'w=1/[\s^2^(Fo^2^)+(0.0485P)^2^+2.2649P] where P=(Fo^2^+2Fc^2^)/3'
_refine_ls_weighting_scheme calc
_refine_ls_wR_factor_gt 0.0979
_refine_ls_wR_factor_ref 0.1013
_reflns_Friedel_coverage 0.000
_reflns_number_gt 4708
_reflns_number_total 5427
_reflns_threshold_expression 'I > 2\s(I)'
_cod_data_source_file d1cc04332c3.cif
_cod_data_source_block tn53b_a
_cod_depositor_comments 'Adding full bibliography for 7128885--7128886.cif.'
_cod_original_sg_symbol_H-M 'P 21/c'
_cod_database_code 7128886
_shelx_shelxl_version_number 2018/3
_shelx_space_group_comment
;
The symmetry employed for this shelxl refinement is uniquely defined
by the following loop, which should always be used as a source of
symmetry information in preference to the above space-group names.
They are only intended as comments.
;
_shelx_estimated_absorpt_t_min 0.971
_shelx_estimated_absorpt_t_max 0.985

loop_
_space_group_symop_operation_xyz
'x, y, z'
'-x, y+1/2, -z+1/2'
'-x, -y, -z'
'x, -y-1/2, z-1/2'

loop_
_atom_site_label
_atom_site_type_symbol
_atom_site_fract_x
_atom_site_fract_y
_atom_site_fract_z
_atom_site_U_iso_or_equiv
_atom_site_adp_type
_atom_site_occupancy
_atom_site_site_symmetry_order
_atom_site_calc_flag
_atom_site_refinement_flags_posn
_atom_site_refinement_flags_adp
_atom_site_refinement_flags_occupancy
_atom_site_disorder_assembly
_atom_site_disorder_group
Si1 Si 0.40562(5) 0.48072(2) 0.56421(5) 0.01724(14) Uani 1 1 d . . . . .
Si2 Si 0.46710(5) 0.57527(2) 0.55029(4) 0.01278(13) Uani 1 1 d . . . . .
C1 C 0.2833(2) 0.45354(9) 0.6549(2) 0.0232(5) Uani 1 1 d . . . . .
C2 C 0.2102(2) 0.43505(9) 0.7238(2) 0.0243(5) Uani 1 1 d . . . . .
C3 C 0.1279(2) 0.41237(10) 0.80918(19) 0.0236(5) Uani 1 1 d . . . . .
C4 C 0.0389(2) 0.44705(11) 0.8596(2) 0.0308(5) Uani 1 1 d . . . . .
H4 H 0.031167 0.485802 0.836236 0.037 Uiso 1 1 calc R U . . .
C5 C -0.0380(2) 0.42507(13) 0.9438(2) 0.0390(7) Uani 1 1 d . . . . .
H5 H -0.098643 0.448722 0.977834 0.047 Uiso 1 1 calc R U . . .
C6 C -0.0266(3) 0.36885(13) 0.9783(2) 0.0421(7) Uani 1 1 d . . . . .
H6 H -0.079055 0.353958 1.036515 0.050 Uiso 1 1 calc R U . . .
C7 C 0.0604(3) 0.33439(12) 0.9286(2) 0.0416(7) Uani 1 1 d . . . . .
H7 H 0.067929 0.295713 0.952591 0.050 Uiso 1 1 calc R U . . .
C8 C 0.1370(2) 0.35573(11) 0.8440(2) 0.0333(6) Uani 1 1 d . . . . .
H8 H 0.196379 0.331533 0.809464 0.040 Uiso 1 1 calc R U . . .
C9 C 0.35679(19) 0.63115(8) 0.48463(18) 0.0177(4) Uani 1 1 d . . . . .
C10 C 0.4114(2) 0.68759(9) 0.53695(19) 0.0220(5) Uani 1 1 d . . . . .
H10 H 0.481934 0.700177 0.489757 0.026 Uiso 1 1 calc R U . . .
H10A H 0.348578 0.718067 0.534542 0.026 Uiso 1 1 calc R U . . .
C11 C 0.4530(2) 0.67770(9) 0.66252(19) 0.0211(5) Uani 1 1 d . . . . .
H11 H 0.380208 0.673436 0.712638 0.025 Uiso 1 1 calc R U . . .
H11A H 0.499858 0.711335 0.690169 0.025 Uiso 1 1 calc R U . . .
C12 C 0.53539(19) 0.62276(8) 0.67360(17) 0.0163(4) Uani 1 1 d . . . . .
Si3 Si 0.52911(7) 0.59811(3) 0.83304(5) 0.02554(16) Uani 1 1 d . . . . .
C13 C 0.4160(2) 0.54127(11) 0.8687(2) 0.0336(6) Uani 1 1 d . . . . .
H13 H 0.418626 0.533612 0.952598 0.050 Uiso 1 1 calc R U . . .
H13A H 0.436397 0.506329 0.826099 0.050 Uiso 1 1 calc R U . . .
H13B H 0.333615 0.553974 0.846231 0.050 Uiso 1 1 calc R U . . .
Si4 Si 0.70068(5) 0.64491(2) 0.64498(5) 0.02010(15) Uani 1 1 d . . . . .
C14 C 0.6764(3) 0.57029(11) 0.8982(2) 0.0377(6) Uani 1 1 d . . . . .
H14 H 0.666369 0.564997 0.982228 0.057 Uiso 1 1 calc R U . . .
H14A H 0.742348 0.597761 0.884142 0.057 Uiso 1 1 calc R U . . .
H14B H 0.696992 0.533649 0.862119 0.057 Uiso 1 1 calc R U . . .
C15 C 0.4850(4) 0.66114(13) 0.9244(2) 0.0599(10) Uani 1 1 d . . . . .
H15 H 0.398758 0.670571 0.909969 0.090 Uiso 1 1 calc R U . . .
H15A H 0.536367 0.693929 0.904041 0.090 Uiso 1 1 calc R U . . .
H15B H 0.496983 0.651833 1.006918 0.090 Uiso 1 1 calc R U . . .
C16 C 0.7241(2) 0.68368(10) 0.5044(2) 0.0286(5) Uani 1 1 d . . . . .
H16 H 0.811787 0.690803 0.493556 0.043 Uiso 1 1 calc R U . . .
H16A H 0.680146 0.720142 0.506278 0.043 Uiso 1 1 calc R U . . .
H16B H 0.692782 0.660388 0.439841 0.043 Uiso 1 1 calc R U . . .
C17 C 0.7558(2) 0.69846(10) 0.7559(2) 0.0308(6) Uani 1 1 d . . . . .
H17 H 0.747394 0.682383 0.834188 0.046 Uiso 1 1 calc R U . . .
H17A H 0.706577 0.733343 0.749507 0.046 Uiso 1 1 calc R U . . .
H17B H 0.842018 0.707521 0.741650 0.046 Uiso 1 1 calc R U . . .
C18 C 0.8055(2) 0.58160(10) 0.6444(2) 0.0308(5) Uani 1 1 d . . . . .
H18 H 0.839417 0.576570 0.566355 0.046 Uiso 1 1 calc R U . . .
H18A H 0.759588 0.547328 0.666249 0.046 Uiso 1 1 calc R U . . .
H18B H 0.872492 0.587764 0.700449 0.046 Uiso 1 1 calc R U . . .
Si5 Si 0.19174(5) 0.62251(3) 0.53596(6) 0.02317(15) Uani 1 1 d . . . . .
C19 C 0.1041(2) 0.57074(11) 0.4439(2) 0.0355(6) Uani 1 1 d . . . . .
H19 H 0.150710 0.535163 0.437088 0.053 Uiso 1 1 calc R U . . .
H19A H 0.090575 0.587094 0.366324 0.053 Uiso 1 1 calc R U . . .
H19B H 0.024840 0.562794 0.480079 0.053 Uiso 1 1 calc R U . . .
C20 C 0.1746(2) 0.59743(11) 0.6896(2) 0.0317(6) Uani 1 1 d . . . . .
H20 H 0.087525 0.596378 0.709605 0.048 Uiso 1 1 calc R U . . .
H20A H 0.217750 0.623705 0.742265 0.048 Uiso 1 1 calc R U . . .
H20B H 0.209629 0.559078 0.697572 0.048 Uiso 1 1 calc R U . . .
Si6 Si 0.36045(6) 0.63815(3) 0.31947(5) 0.02278(15) Uani 1 1 d . . . . .
C21 C 0.1085(2) 0.69255(11) 0.5349(3) 0.0368(6) Uani 1 1 d . . . . .
H21 H 0.112622 0.709466 0.456973 0.055 Uiso 1 1 calc R U . . .
H21A H 0.146721 0.718447 0.591537 0.055 Uiso 1 1 calc R U . . .
H21B H 0.022579 0.686354 0.555623 0.055 Uiso 1 1 calc R U . . .
C22 C 0.2479(3) 0.69271(11) 0.2650(2) 0.0378(6) Uani 1 1 d . . . . .
H22 H 0.257151 0.727979 0.310129 0.057 Uiso 1 1 calc R U . . .
H22A H 0.164405 0.678014 0.273748 0.057 Uiso 1 1 calc R U . . .
H22B H 0.263344 0.700628 0.182611 0.057 Uiso 1 1 calc R U . . .
C23 C 0.3294(2) 0.57053(10) 0.2378(2) 0.0289(5) Uani 1 1 d . . . . .
H23 H 0.346695 0.576332 0.155058 0.043 Uiso 1 1 calc R U . . .
H23A H 0.243267 0.559767 0.247052 0.043 Uiso 1 1 calc R U . . .
H23B H 0.382019 0.540042 0.268548 0.043 Uiso 1 1 calc R U . . .
C24 C 0.5119(2) 0.66434(10) 0.2685(2) 0.0302(5) Uani 1 1 d . . . . .
H24 H 0.574742 0.635536 0.285330 0.045 Uiso 1 1 calc R U . . .
H24A H 0.532642 0.699925 0.309031 0.045 Uiso 1 1 calc R U . . .
H24B H 0.507985 0.671328 0.184457 0.045 Uiso 1 1 calc R U . . .

loop_
_atom_site_aniso_label
_atom_site_aniso_U_11
_atom_site_aniso_U_22
_atom_site_aniso_U_33
_atom_site_aniso_U_23
_atom_site_aniso_U_13
_atom_site_aniso_U_12
Si1 0.0195(3) 0.0132(3) 0.0191(3) -0.0008(2) 0.0051(2) -0.0018(2)
Si2 0.0142(3) 0.0115(3) 0.0126(3) -0.0004(2) -0.0002(2) -0.0007(2)
C1 0.0257(12) 0.0157(10) 0.0284(12) -0.0028(9) 0.0101(10) -0.0027(9)
C2 0.0248(12) 0.0214(11) 0.0267(12) -0.0054(9) 0.0042(10) -0.0032(9)
C3 0.0199(11) 0.0298(12) 0.0210(11) -0.0033(9) 0.0026(9) -0.0094(9)
C4 0.0297(13) 0.0353(13) 0.0276(13) -0.0047(10) 0.0057(10) -0.0042(11)
C5 0.0294(14) 0.0597(18) 0.0280(13) -0.0122(12) 0.0099(11) -0.0075(12)
C6 0.0396(16) 0.0582(18) 0.0285(14) -0.0012(12) 0.0100(12) -0.0244(14)
C7 0.0475(17) 0.0372(15) 0.0401(15) 0.0054(12) 0.0051(13) -0.0172(13)
C8 0.0323(14) 0.0304(13) 0.0374(14) -0.0012(11) 0.0071(11) -0.0093(11)
C9 0.0189(11) 0.0130(10) 0.0212(11) 0.0003(8) -0.0032(8) 0.0006(8)
C10 0.0236(11) 0.0128(10) 0.0297(12) -0.0020(9) -0.0032(9) 0.0024(9)
C11 0.0227(11) 0.0138(10) 0.0266(12) -0.0047(8) 0.0001(9) -0.0007(9)
C12 0.0194(11) 0.0150(10) 0.0146(10) -0.0017(8) -0.0025(8) -0.0019(8)
Si3 0.0432(4) 0.0197(3) 0.0137(3) -0.0013(2) -0.0015(3) -0.0041(3)
C13 0.0360(14) 0.0414(14) 0.0235(12) 0.0105(11) 0.0026(10) -0.0045(11)
Si4 0.0189(3) 0.0182(3) 0.0231(3) -0.0013(2) -0.0039(2) -0.0033(2)
C14 0.0515(17) 0.0337(14) 0.0275(13) 0.0102(11) -0.0199(12) -0.0173(12)
C15 0.124(3) 0.0370(16) 0.0190(13) -0.0070(12) 0.0107(16) 0.0081(18)
C16 0.0239(12) 0.0304(12) 0.0314(13) 0.0027(10) 0.0015(10) -0.0077(10)
C17 0.0360(14) 0.0235(12) 0.0327(13) -0.0020(10) -0.0102(11) -0.0098(10)
C18 0.0218(12) 0.0281(13) 0.0425(15) -0.0018(11) -0.0050(10) 0.0005(10)
Si5 0.0158(3) 0.0206(3) 0.0331(4) -0.0048(3) -0.0023(2) 0.0035(2)
C19 0.0213(13) 0.0368(14) 0.0484(16) -0.0137(12) -0.0010(11) -0.0038(10)
C20 0.0190(12) 0.0364(14) 0.0397(14) -0.0033(11) 0.0070(10) 0.0018(10)
Si6 0.0282(3) 0.0188(3) 0.0212(3) 0.0045(2) -0.0068(3) -0.0007(2)
C21 0.0268(13) 0.0303(13) 0.0533(17) -0.0088(12) -0.0062(12) 0.0114(11)
C22 0.0432(16) 0.0301(13) 0.0398(15) 0.0094(11) -0.0159(12) 0.0051(12)
C23 0.0368(14) 0.0280(12) 0.0218(11) -0.0005(9) -0.0058(10) -0.0013(10)
C24 0.0379(14) 0.0311(13) 0.0216(12) 0.0065(10) -0.0017(10) -0.0063(11)

loop_
_atom_type_symbol
_atom_type_description
_atom_type_scat_dispersion_real
_atom_type_scat_dispersion_imag
_atom_type_scat_source
C C 0.0033 0.0016 'International Tables Vol C Tables 4.2.6.8 and 6.1.1.4'
H H 0.0000 0.0000 'International Tables Vol C Tables 4.2.6.8 and 6.1.1.4'
Si Si 0.0817 0.0704 'International Tables Vol C Tables 4.2.6.8 and 6.1.1.4'

loop_
_geom_angle_atom_site_label_1
_geom_angle_atom_site_label_2
_geom_angle_atom_site_label_3
_geom_angle
_geom_angle_site_symmetry_1
_geom_angle_site_symmetry_3
_geom_angle_publ_flag
C1 Si1 Si2 126.07(7) . . ?
C1 Si1 Si2 124.92(7) . 3_666 ?
Si2 Si1 Si2 108.95(3) . 3_666 ?
C1 Si1 Si1 177.59(9) . 3_666 ?
Si2 Si1 Si1 54.58(2) . 3_666 ?
Si2 Si1 Si1 54.37(2) 3_666 3_666 ?
C9 Si2 C12 97.52(9) . . ?
C9 Si2 Si1 119.67(7) . . ?
C12 Si2 Si1 127.24(7) . . ?
C9 Si2 Si1 122.39(7) . 3_666 ?
C12 Si2 Si1 120.48(7) . 3_666 ?
Si1 Si2 Si1 71.05(3) . 3_666 ?
C2 C1 Si1 173.7(2) . . ?
C1 C2 C3 177.4(3) . . ?
C8 C3 C4 119.0(2) . . ?
C8 C3 C2 120.4(2) . . ?
C4 C3 C2 120.6(2) . . ?
C5 C4 C3 120.1(2) . . ?
C5 C4 H4 120.0 . . ?
C3 C4 H4 120.0 . . ?
C6 C5 C4 120.1(3) . . ?
C6 C5 H5 119.9 . . ?
C4 C5 H5 119.9 . . ?
C7 C6 C5 120.1(2) . . ?
C7 C6 H6 119.9 . . ?
C5 C6 H6 119.9 . . ?
C6 C7 C8 120.3(3) . . ?
C6 C7 H7 119.9 . . ?
C8 C7 H7 119.9 . . ?
C7 C8 C3 120.4(2) . . ?
C7 C8 H8 119.8 . . ?
C3 C8 H8 119.8 . . ?
C10 C9 Si6 107.34(14) . . ?
C10 C9 Si5 109.12(14) . . ?
Si6 C9 Si5 110.12(10) . . ?
C10 C9 Si2 100.85(13) . . ?
Si6 C9 Si2 115.45(11) . . ?
Si5 C9 Si2 113.25(10) . . ?
C11 C10 C9 110.08(17) . . ?
C11 C10 H10 109.6 . . ?
C9 C10 H10 109.6 . . ?
C11 C10 H10A 109.6 . . ?
C9 C10 H10A 109.6 . . ?
H10 C10 H10A 108.2 . . ?
C10 C11 C12 111.44(17) . . ?
C10 C11 H11 109.3 . . ?
C12 C11 H11 109.3 . . ?
C10 C11 H11A 109.3 . . ?
C12 C11 H11A 109.3 . . ?
H11 C11 H11A 108.0 . . ?
C11 C12 Si4 107.70(13) . . ?
C11 C12 Si3 107.31(14) . . ?
Si4 C12 Si3 106.69(10) . . ?
C11 C12 Si2 101.15(13) . . ?
Si4 C12 Si2 112.78(10) . . ?
Si3 C12 Si2 120.38(10) . . ?
C13 Si3 C15 105.41(15) . . ?
C13 Si3 C14 103.30(11) . . ?
C15 Si3 C14 105.78(15) . . ?
C13 Si3 C12 116.95(10) . . ?
C15 Si3 C12 107.94(11) . . ?
C14 Si3 C12 116.44(11) . . ?
Si3 C13 H13 109.5 . . ?
Si3 C13 H13A 109.5 . . ?
H13 C13 H13A 109.5 . . ?
Si3 C13 H13B 109.5 . . ?
H13 C13 H13B 109.5 . . ?
H13A C13 H13B 109.5 . . ?
C16 Si4 C18 107.04(12) . . ?
C16 Si4 C17 102.42(11) . . ?
C18 Si4 C17 109.75(11) . . ?
C16 Si4 C12 114.64(10) . . ?
C18 Si4 C12 111.34(10) . . ?
C17 Si4 C12 111.20(10) . . ?
Si3 C14 H14 109.5 . . ?
Si3 C14 H14A 109.5 . . ?
H14 C14 H14A 109.5 . . ?
Si3 C14 H14B 109.5 . . ?
H14 C14 H14B 109.5 . . ?
H14A C14 H14B 109.5 . . ?
Si3 C15 H15 109.5 . . ?
Si3 C15 H15A 109.5 . . ?
H15 C15 H15A 109.5 . . ?
Si3 C15 H15B 109.5 . . ?
H15 C15 H15B 109.5 . . ?
H15A C15 H15B 109.5 . . ?
Si4 C16 H16 109.5 . . ?
Si4 C16 H16A 109.5 . . ?
H16 C16 H16A 109.5 . . ?
Si4 C16 H16B 109.5 . . ?
H16 C16 H16B 109.5 . . ?
H16A C16 H16B 109.5 . . ?
Si4 C17 H17 109.5 . . ?
Si4 C17 H17A 109.5 . . ?
H17 C17 H17A 109.5 . . ?
Si4 C17 H17B 109.5 . . ?
H17 C17 H17B 109.5 . . ?
H17A C17 H17B 109.5 . . ?
Si4 C18 H18 109.5 . . ?
Si4 C18 H18A 109.5 . . ?
H18 C18 H18A 109.5 . . ?
Si4 C18 H18B 109.5 . . ?
H18 C18 H18B 109.5 . . ?
H18A C18 H18B 109.5 . . ?
C19 Si5 C20 105.98(12) . . ?
C19 Si5 C21 108.56(12) . . ?
C20 Si5 C21 103.21(12) . . ?
C19 Si5 C9 111.98(10) . . ?
C20 Si5 C9 115.22(10) . . ?
C21 Si5 C9 111.31(11) . . ?
Si5 C19 H19 109.5 . . ?
Si5 C19 H19A 109.5 . . ?
H19 C19 H19A 109.5 . . ?
Si5 C19 H19B 109.5 . . ?
H19 C19 H19B 109.5 . . ?
H19A C19 H19B 109.5 . . ?
Si5 C20 H20 109.5 . . ?
Si5 C20 H20A 109.5 . . ?
H20 C20 H20A 109.5 . . ?
Si5 C20 H20B 109.5 . . ?
H20 C20 H20B 109.5 . . ?
H20A C20 H20B 109.5 . . ?
C24 Si6 C23 106.20(11) . . ?
C24 Si6 C22 104.56(12) . . ?
C23 Si6 C22 107.11(12) . . ?
C24 Si6 C9 111.55(10) . . ?
C23 Si6 C9 114.92(10) . . ?
C22 Si6 C9 111.81(11) . . ?
Si5 C21 H21 109.5 . . ?
Si5 C21 H21A 109.5 . . ?
H21 C21 H21A 109.5 . . ?
Si5 C21 H21B 109.5 . . ?
H21 C21 H21B 109.5 . . ?
H21A C21 H21B 109.5 . . ?
Si6 C22 H22 109.5 . . ?
Si6 C22 H22A 109.5 . . ?
H22 C22 H22A 109.5 . . ?
Si6 C22 H22B 109.5 . . ?
H22 C22 H22B 109.5 . . ?
H22A C22 H22B 109.5 . . ?
Si6 C23 H23 109.5 . . ?
Si6 C23 H23A 109.5 . . ?
H23 C23 H23A 109.5 . . ?
Si6 C23 H23B 109.5 . . ?
H23 C23 H23B 109.5 . . ?
H23A C23 H23B 109.5 . . ?
Si6 C24 H24 109.5 . . ?
Si6 C24 H24A 109.5 . . ?
H24 C24 H24A 109.5 . . ?
Si6 C24 H24B 109.5 . . ?
H24 C24 H24B 109.5 . . ?
H24A C24 H24B 109.5 . . ?

loop_
_geom_bond_atom_site_label_1
_geom_bond_atom_site_label_2
_geom_bond_distance
_geom_bond_site_symmetry_2
_geom_bond_publ_flag
Si1 C1 1.816(2) . ?
Si1 Si2 2.3195(8) . ?
Si1 Si2 2.3257(8) 3_666 ?
Si1 Si1 2.6992(11) 3_666 ?
Si2 C9 1.927(2) . ?
Si2 C12 1.944(2) . ?
C1 C2 1.208(3) . ?
C2 C3 1.438(3) . ?
C3 C8 1.389(3) . ?
C3 C4 1.395(3) . ?
C4 C5 1.385(3) . ?
C4 H4 0.9500 . ?
C5 C6 1.380(4) . ?
C5 H5 0.9500 . ?
C6 C7 1.374(4) . ?
C6 H6 0.9500 . ?
C7 C8 1.381(4) . ?
C7 H7 0.9500 . ?
C8 H8 0.9500 . ?
C9 C10 1.567(3) . ?
C9 Si6 1.905(2) . ?
C9 Si5 1.911(2) . ?
C10 C11 1.526(3) . ?
C10 H10 0.9900 . ?
C10 H10A 0.9900 . ?
C11 C12 1.574(3) . ?
C11 H11 0.9900 . ?
C11 H11A 0.9900 . ?
C12 Si4 1.908(2) . ?
C12 Si3 1.922(2) . ?
Si3 C13 1.863(3) . ?
Si3 C15 1.876(3) . ?
Si3 C14 1.883(3) . ?
C13 H13 0.9800 . ?
C13 H13A 0.9800 . ?
C13 H13B 0.9800 . ?
Si4 C16 1.871(2) . ?
Si4 C18 1.873(2) . ?
Si4 C17 1.882(2) . ?
C14 H14 0.9800 . ?
C14 H14A 0.9800 . ?
C14 H14B 0.9800 . ?
C15 H15 0.9800 . ?
C15 H15A 0.9800 . ?
C15 H15B 0.9800 . ?
C16 H16 0.9800 . ?
C16 H16A 0.9800 . ?
C16 H16B 0.9800 . ?
C17 H17 0.9800 . ?
C17 H17A 0.9800 . ?
C17 H17B 0.9800 . ?
C18 H18 0.9800 . ?
C18 H18A 0.9800 . ?
C18 H18B 0.9800 . ?
Si5 C19 1.867(2) . ?
Si5 C20 1.871(3) . ?
Si5 C21 1.875(2) . ?
C19 H19 0.9800 . ?
C19 H19A 0.9800 . ?
C19 H19B 0.9800 . ?
C20 H20 0.9800 . ?
C20 H20A 0.9800 . ?
C20 H20B 0.9800 . ?
Si6 C24 1.862(2) . ?
Si6 C23 1.870(2) . ?
Si6 C22 1.876(2) . ?
C21 H21 0.9800 . ?
C21 H21A 0.9800 . ?
C21 H21B 0.9800 . ?
C22 H22 0.9800 . ?
C22 H22A 0.9800 . ?
C22 H22B 0.9800 . ?
C23 H23 0.9800 . ?
C23 H23A 0.9800 . ?
C23 H23B 0.9800 . ?
C24 H24 0.9800 . ?
C24 H24A 0.9800 . ?
C24 H24B 0.9800 . ?

loop_
_geom_torsion_atom_site_label_1
_geom_torsion_atom_site_label_2
_geom_torsion_atom_site_label_3
_geom_torsion_atom_site_label_4
_geom_torsion
_geom_torsion_site_symmetry_1
_geom_torsion_site_symmetry_2
_geom_torsion_site_symmetry_3
_geom_torsion_site_symmetry_4
_geom_torsion_publ_flag
C8 C3 C4 C5 0.5(4) . . . . ?
C2 C3 C4 C5 -178.5(2) . . . . ?
C3 C4 C5 C6 0.2(4) . . . . ?
C4 C5 C6 C7 -0.5(4) . . . . ?
C5 C6 C7 C8 0.0(4) . . . . ?
C6 C7 C8 C3 0.7(4) . . . . ?
C4 C3 C8 C7 -1.0(4) . . . . ?
C2 C3 C8 C7 178.0(2) . . . . ?
Si6 C9 C10 C11 -160.18(15) . . . . ?
Si5 C9 C10 C11 80.50(18) . . . . ?
Si2 C9 C10 C11 -38.96(19) . . . . ?
C9 C10 C11 C12 49.4(2) . . . . ?
C10 C11 C12 Si4 87.34(18) . . . . ?
C10 C11 C12 Si3 -158.13(15) . . . . ?
C10 C11 C12 Si2 -31.16(19) . . . . ?
